data_4506374
loop_
_publ_author_name
'Guerrero, Miguel'
'Pons, Josefina'
'Ros, Josep'
'Font-Bardia, Merc\`e'
'Branchadell, Vicen\,c'

_publ_section_title
;
 Anion Influence on the Structure ofN,O-Hybrid Pyrazole ZnII, CdII, and
 HgIIComplexes. Synthesis, Characterization, and Theoretical Studies
;
_journal_issue 7
_journal_name_full 'Crystal Growth &amp; Design'
_journal_page_first 3700
_journal_paper_doi 10.1021/cg300506c
_journal_volume 12
_journal_year 2012
_chemical_formula_moiety 'C16 H28 Cd Cl N4 O7, Cl O4'
_chemical_formula_sum 'C16 H28 Cd Cl2 N4 O11'
_chemical_formula_weight 635.72
_chemical_name_systematic
;
 ?
;
_space_group_IT_number 14
_symmetry_cell_setting monoclinic
_symmetry_space_group_name_Hall '-P 2ybc'
_symmetry_space_group_name_H-M 'P 1 21/c 1'
_atom_sites_solution_hydrogens geom
_atom_sites_solution_primary direct
_atom_sites_solution_secondary difmap
_audit_creation_method SHELXL-97
_cell_angle_alpha 90.00
_cell_angle_beta 95.02(2)
_cell_angle_gamma 90.00
_cell_formula_units_Z 4
_cell_length_a 10.267(3)
_cell_length_b 14.302(3)
_cell_length_c 17.097(4)
_cell_measurement_reflns_used 694
_cell_measurement_temperature 293(2)
_cell_measurement_theta_max 31
_cell_measurement_theta_min 3
_cell_volume 2500.9(11)
_computing_cell_refinement AUTOMAR
_computing_data_collection MARXDS
_computing_data_reduction MARSCALE
_computing_molecular_graphics 'ORTEP (Brueggermann and Smith, 1990)'
_computing_publication_material 'PLATON (Spek, 1990)'
_computing_structure_refinement 'SHELXL-97 (Sheldrick, 1997)'
_computing_structure_solution 'SHELXS-97 (Sheldrick, 1997)'
_diffrn_ambient_temperature 293(2)
_diffrn_measured_fraction_theta_full 0.993
_diffrn_measured_fraction_theta_max 0.855
_diffrn_measurement_device_type 'MAR345 with image palte detector'
_diffrn_measurement_method 'phi scan'
_diffrn_radiation_monochromator graphite
_diffrn_radiation_source 'fine-focus sealed tube'
_diffrn_radiation_type MoK\a
_diffrn_radiation_wavelength 0.71073
_diffrn_reflns_av_R_equivalents 0.0432
_diffrn_reflns_av_sigmaI/netI 0.0301
_diffrn_reflns_limit_h_max 13
_diffrn_reflns_limit_h_min -13
_diffrn_reflns_limit_k_max 18
_diffrn_reflns_limit_k_min -16
_diffrn_reflns_limit_l_max 22
_diffrn_reflns_limit_l_min -22
_diffrn_reflns_number 16256
_diffrn_reflns_theta_full 25.00
_diffrn_reflns_theta_max 27.79
_diffrn_reflns_theta_min 2.65
_exptl_absorpt_coefficient_mu 1.147
_exptl_absorpt_correction_type none
_exptl_crystal_colour white
_exptl_crystal_density_diffrn 1.688
_exptl_crystal_density_method 'not measured'
_exptl_crystal_description prism
_exptl_crystal_F_000 1288
_exptl_crystal_size_max 0.2
_exptl_crystal_size_mid 0.1
_exptl_crystal_size_min 0.1
_refine_diff_density_max 0.980
_refine_diff_density_min -0.912
_refine_diff_density_rms 0.291
_refine_ls_extinction_coef 0.037(2)
_refine_ls_extinction_expression Fc^*^=kFc[1+0.001xFc^2^\l^3^/sin(2\q)]^-1/4^
_refine_ls_extinction_method SHELXL
_refine_ls_goodness_of_fit_ref 1.202
_refine_ls_hydrogen_treatment mixed
_refine_ls_matrix_type full
_refine_ls_number_parameters 318
_refine_ls_number_reflns 5060
_refine_ls_number_restraints 5
_refine_ls_restrained_S_all 1.204
_refine_ls_R_factor_all 0.0595
_refine_ls_R_factor_gt 0.0538
_refine_ls_shift/su_max 0.000
_refine_ls_shift/su_mean 0.000
_refine_ls_structure_factor_coef Fsqd
_refine_ls_weighting_details 'calc w=1/[\s^2^(Fo^2^)+(0.0848P)^2^+2.2295P] where P=(Fo^2^+2Fc^2^)/3'
_refine_ls_weighting_scheme calc
_refine_ls_wR_factor_gt 0.1417
_refine_ls_wR_factor_ref 0.1494
_reflns_number_gt 4785
_reflns_number_total 5060
_reflns_threshold_expression >2sigma(I)
_cod_data_source_file cg300506c_si_001.cif
_cod_data_source_block fimm98
_cod_depositor_comments 'Adding full bibliography for 4506373--4506374.cif.'
_cod_original_sg_symbol_H-M P21/c
_cod_database_code 4506374

loop_
_symmetry_equiv_pos_as_xyz
'x, y, z'
'-x, y+1/2, -z+1/2'
'-x, -y, -z'
'x, -y-1/2, z-1/2'

loop_
_atom_site_label
_atom_site_type_symbol
_atom_site_fract_x
_atom_site_fract_y
_atom_site_fract_z
_atom_site_U_iso_or_equiv
_atom_site_adp_type
_atom_site_occupancy
_atom_site_symmetry_multiplicity
_atom_site_calc_flag
_atom_site_refinement_flags
Cd Cd 0.31407(3) 0.566145(18) 0.241439(15) 0.04440(17) Uani 1 1 d .
O1 O 0.2323(4) 0.4138(2) 0.26195(19) 0.0616(8) Uani 1 1 d .
O2 O 0.1542(3) 0.5221(2) 0.14094(17) 0.0545(7) Uani 1 1 d .
N1 N 0.4695(3) 0.5244(2) 0.33544(19) 0.0466(7) Uani 1 1 d .
N2 N 0.4608(3) 0.4519(2) 0.38639(19) 0.0447(7) Uani 1 1 d .
N3 N 0.1963(4) 0.7313(2) 0.1363(2) 0.0524(8) Uani 1 1 d .
N4 N 0.2819(4) 0.7141(2) 0.2011(2) 0.0528(8) Uani 1 1 d .
C1 C 0.5924(4) 0.5560(3) 0.3472(3) 0.0489(9) Uani 1 1 d .
C2 C 0.6604(4) 0.5048(3) 0.4063(3) 0.0531(9) Uani 1 1 d .
H2 H 0.7468 0.5137 0.4260 0.064 Uiso 1 1 calc R
C3 C 0.5759(4) 0.4382(3) 0.4303(2) 0.0482(9) Uani 1 1 d .
C4 C 0.6408(5) 0.6345(4) 0.3005(3) 0.0716(13) Uani 1 1 d .
H4A H 0.5684 0.6637 0.2707 0.107 Uiso 1 1 calc R
H4B H 0.7011 0.6108 0.2655 0.107 Uiso 1 1 calc R
H4C H 0.6843 0.6795 0.3353 0.107 Uiso 1 1 calc R
C5 C 0.5952(5) 0.3620(3) 0.4887(3) 0.0608(10) Uani 1 1 d .
H5A H 0.5306 0.3669 0.5258 0.091 Uiso 1 1 calc R
H5B H 0.6809 0.3669 0.5157 0.091 Uiso 1 1 calc R
H5C H 0.5865 0.3028 0.4624 0.091 Uiso 1 1 calc R
C6 C 0.3382(4) 0.4011(3) 0.3908(2) 0.0510(8) Uani 1 1 d .
H6A H 0.2704 0.4450 0.4024 0.061 Uiso 1 1 calc R
H6B H 0.3488 0.3567 0.4338 0.061 Uiso 1 1 calc R
C7 C 0.2946(5) 0.3495(3) 0.3166(3) 0.0592(10) Uani 1 1 d .
H7A H 0.3694 0.3214 0.2948 0.071 Uiso 1 1 calc R
H7B H 0.2342 0.3001 0.3277 0.071 Uiso 1 1 calc R
C8 C 0.1628(6) 0.3707(3) 0.1954(3) 0.0754(15) Uani 1 1 d .
H8A H 0.1107 0.3189 0.2121 0.091 Uiso 1 1 calc R
H8B H 0.2237 0.3467 0.1600 0.091 Uiso 1 1 calc R
C9 C 0.0775(6) 0.4420(3) 0.1554(3) 0.0704(14) Uani 1 1 d .
H9A H 0.0375 0.4173 0.1062 0.084 Uiso 1 1 calc R
H9B H 0.0085 0.4589 0.1880 0.084 Uiso 1 1 calc R
C10 C 0.0907(6) 0.5859(4) 0.0860(3) 0.0686(13) Uani 1 1 d .
H10A H 0.0122 0.6102 0.1063 0.082 Uiso 1 1 calc R
H10B H 0.0656 0.5538 0.0370 0.082 Uiso 1 1 calc R
C11 C 0.1817(6) 0.6645(3) 0.0719(2) 0.0637(12) Uani 1 1 d .
H11A H 0.2669 0.6389 0.0636 0.076 Uiso 1 1 calc R
H11B H 0.1495 0.6971 0.0244 0.076 Uiso 1 1 calc R
C12 C 0.1381(4) 0.8147(3) 0.1413(3) 0.0547(9) Uani 1 1 d .
C13 C 0.1879(5) 0.8540(3) 0.2111(3) 0.0584(10) Uani 1 1 d .
H13 H 0.1665 0.9122 0.2306 0.070 Uiso 1 1 calc R
C14 C 0.2757(5) 0.7905(3) 0.2467(2) 0.0528(9) Uani 1 1 d .
C15 C 0.0387(6) 0.8506(4) 0.0799(3) 0.0747(14) Uani 1 1 d .
H15A H -0.0258 0.8033 0.0671 0.112 Uiso 1 1 calc R
H15B H 0.0807 0.8668 0.0337 0.112 Uiso 1 1 calc R
H15C H -0.0027 0.9051 0.0993 0.112 Uiso 1 1 calc R
C16 C 0.3561(6) 0.7986(4) 0.3232(3) 0.0709(13) Uani 1 1 d .
H16A H 0.3647 0.7382 0.3475 0.106 Uiso 1 1 calc R
H16B H 0.3143 0.8407 0.3569 0.106 Uiso 1 1 calc R
H16C H 0.4412 0.8223 0.3145 0.106 Uiso 1 1 calc R
Cl1 Cl 0.68275(14) 0.63163(11) 0.02692(8) 0.0775(4) Uani 1 1 d .
O3 O 0.1765(3) 0.5977(3) 0.3456(2) 0.0695(9) Uani 1 1 d .
O4 O -0.0004(4) 0.6550(3) 0.2630(2) 0.0850(11) Uani 1 1 d .
O5 O -0.0348(5) 0.5809(4) 0.3820(4) 0.1053(17) Uani 1 1 d .
O6 O 0.0599(5) 0.7263(3) 0.3827(2) 0.0843(11) Uani 1 1 d .
Cl2 Cl 0.04739(9) 0.63924(7) 0.34291(6) 0.0526(3) Uani 1 1 d .
O7 O 0.6032(9) 0.6346(9) -0.0431(5) 0.218(5) Uani 1 1 d .
O8 O 0.6086(8) 0.6586(4) 0.0875(4) 0.138(2) Uani 1 1 d D
O9 O 0.7909(7) 0.6860(6) 0.0256(6) 0.182(4) Uani 1 1 d .
O10 O 0.7142(12) 0.5384(6) 0.0265(7) 0.217(5) Uani 1 1 d .
O11 O 0.4501(4) 0.5182(3) 0.1483(2) 0.0744(10) Uani 1 1 d D
H11C H 0.428(6) 0.471(3) 0.113(3) 0.089 Uiso 1 1 d D
H11D H 0.500(6) 0.562(3) 0.126(3) 0.089 Uiso 1 1 d D

loop_
_atom_site_aniso_label
_atom_site_aniso_U_11
_atom_site_aniso_U_22
_atom_site_aniso_U_33
_atom_site_aniso_U_23
_atom_site_aniso_U_13
_atom_site_aniso_U_12
Cd 0.0484(2) 0.0388(2) 0.0447(2) 0.00130(9) -0.00369(13) -0.00338(9)
O1 0.078(2) 0.0458(15) 0.0570(17) 0.0040(13) -0.0164(14) -0.0175(15)
O2 0.0612(17) 0.0494(16) 0.0500(15) 0.0018(12) -0.0109(13) -0.0113(13)
N1 0.0463(16) 0.0454(17) 0.0470(16) 0.0088(13) -0.0020(13) -0.0007(13)
N2 0.0454(16) 0.0449(15) 0.0438(16) 0.0024(13) 0.0028(12) 0.0007(13)
N3 0.069(2) 0.0442(17) 0.0427(16) 0.0034(13) -0.0001(14) -0.0016(15)
N4 0.067(2) 0.0444(17) 0.0462(16) -0.0005(14) 0.0008(15) -0.0038(15)
C1 0.0415(19) 0.055(2) 0.051(2) -0.0022(16) 0.0045(15) -0.0023(15)
C2 0.0397(18) 0.064(2) 0.055(2) -0.0036(18) 0.0002(16) 0.0041(17)
C3 0.049(2) 0.053(2) 0.0416(18) -0.0028(15) 0.0011(15) 0.0113(15)
C4 0.057(3) 0.080(3) 0.077(3) 0.020(3) 0.001(2) -0.017(2)
C5 0.059(2) 0.066(3) 0.057(2) 0.008(2) 0.0012(18) 0.015(2)
C6 0.053(2) 0.048(2) 0.052(2) 0.0060(17) 0.0031(16) -0.0046(17)
C7 0.072(3) 0.0407(19) 0.062(2) 0.0028(18) -0.009(2) -0.0079(18)
C8 0.104(4) 0.051(2) 0.066(3) 0.001(2) -0.021(3) -0.026(3)
C9 0.075(3) 0.066(3) 0.067(3) 0.008(2) -0.017(2) -0.028(2)
C10 0.081(3) 0.060(2) 0.059(3) -0.001(2) -0.025(2) -0.006(2)
C11 0.096(3) 0.050(2) 0.043(2) 0.0028(18) -0.005(2) -0.002(2)
C12 0.063(2) 0.044(2) 0.057(2) 0.0052(17) 0.0077(18) -0.0033(17)
C13 0.072(3) 0.043(2) 0.062(2) 0.0002(18) 0.014(2) -0.0004(18)
C14 0.064(2) 0.043(2) 0.051(2) 0.0025(16) 0.0061(17) -0.0137(18)
C15 0.076(3) 0.065(3) 0.081(3) 0.013(3) -0.009(3) 0.008(2)
C16 0.093(4) 0.062(3) 0.056(2) -0.006(2) -0.004(2) -0.016(3)
Cl1 0.0753(8) 0.0811(8) 0.0768(8) -0.0256(7) 0.0116(6) -0.0128(6)
O3 0.0594(18) 0.079(2) 0.070(2) 0.0097(18) 0.0073(15) 0.0260(17)
O4 0.078(2) 0.107(3) 0.066(2) -0.005(2) -0.0142(18) 0.017(2)
O5 0.081(3) 0.104(3) 0.135(5) 0.027(3) 0.028(3) -0.023(2)
O6 0.113(3) 0.057(2) 0.081(2) -0.0109(18) 0.002(2) 0.014(2)
Cl2 0.0483(5) 0.0511(5) 0.0588(5) 0.0022(4) 0.0067(4) 0.0042(4)
O7 0.158(7) 0.364(15) 0.121(6) -0.061(8) -0.048(5) 0.060(8)
O8 0.199(7) 0.105(4) 0.121(4) -0.038(3) 0.080(4) -0.036(4)
O9 0.123(5) 0.208(9) 0.216(9) -0.030(7) 0.029(5) -0.077(6)
O10 0.285(12) 0.112(5) 0.265(12) -0.037(7) 0.078(10) 0.047(7)
O11 0.074(2) 0.086(3) 0.066(2) -0.0179(18) 0.0188(17) -0.0065(19)

loop_
_atom_type_symbol
_atom_type_description
_atom_type_scat_dispersion_real
_atom_type_scat_dispersion_imag
_atom_type_scat_source
C C 0.0033 0.0016 'International Tables Vol C Tables 4.2.6.8 and 6.1.1.4'
H H 0.0000 0.0000 'International Tables Vol C Tables 4.2.6.8 and 6.1.1.4'
Cd Cd -0.8075 1.2024 'International Tables Vol C Tables 4.2.6.8 and 6.1.1.4'
Cl Cl 0.1484 0.1585 'International Tables Vol C Tables 4.2.6.8 and 6.1.1.4'
N N 0.0061 0.0033 'International Tables Vol C Tables 4.2.6.8 and 6.1.1.4'
O O 0.0106 0.0060 'International Tables Vol C Tables 4.2.6.8 and 6.1.1.4'

loop_
_geom_angle_atom_site_label_1
_geom_angle_atom_site_label_2
_geom_angle_atom_site_label_3
_geom_angle
N4 Cd N1 123.22(13)
N4 Cd O11 98.62(15)
N1 Cd O11 88.85(14)
N4 Cd O2 87.33(12)
N1 Cd O2 149.06(12)
O11 Cd O2 80.95(13)
N4 Cd O1 150.24(14)
N1 Cd O1 83.62(12)
O11 Cd O1 94.16(14)
O2 Cd O1 68.24(10)
N4 Cd O3 88.30(13)
N1 Cd O3 86.95(12)
O11 Cd O3 173.07(14)
O2 Cd O3 99.95(12)
O1 Cd O3 79.91(14)
C7 O1 C8 114.1(4)
C7 O1 Cd 123.1(3)
C8 O1 Cd 116.0(3)
C9 O2 C10 113.7(4)
C9 O2 Cd 116.7(3)
C10 O2 Cd 124.0(3)
C1 N1 N2 106.0(3)
C1 N1 Cd 128.3(3)
N2 N1 Cd 125.3(2)
C3 N2 N1 111.1(3)
C3 N2 C6 127.7(3)
N1 N2 C6 121.2(3)
C12 N3 N4 111.4(3)
C12 N3 C11 128.0(4)
N4 N3 C11 120.6(4)
C14 N4 N3 105.2(3)
C14 N4 Cd 126.9(3)
N3 N4 Cd 118.9(2)
N1 C1 C2 109.8(4)
N1 C1 C4 121.9(4)
C2 C1 C4 128.2(4)
C3 C2 C1 107.0(4)
C3 C2 H2 126.5
C1 C2 H2 126.5
N2 C3 C2 106.1(3)
N2 C3 C5 122.5(4)
C2 C3 C5 131.4(4)
C1 C4 H4A 109.5
C1 C4 H4B 109.5
H4A C4 H4B 109.5
C1 C4 H4C 109.5
H4A C4 H4C 109.5
H4B C4 H4C 109.5
C3 C5 H5A 109.5
C3 C5 H5B 109.5
H5A C5 H5B 109.5
C3 C5 H5C 109.5
H5A C5 H5C 109.5
H5B C5 H5C 109.5
N2 C6 C7 113.3(4)
N2 C6 H6A 108.9
C7 C6 H6A 108.9
N2 C6 H6B 108.9
C7 C6 H6B 108.9
H6A C6 H6B 107.7
O1 C7 C6 108.7(4)
O1 C7 H7A 110.0
C6 C7 H7A 110.0
O1 C7 H7B 110.0
C6 C7 H7B 110.0
H7A C7 H7B 108.3
O1 C8 C9 107.8(4)
O1 C8 H8A 110.2
C9 C8 H8A 110.2
O1 C8 H8B 110.2
C9 C8 H8B 110.2
H8A C8 H8B 108.5
O2 C9 C8 108.8(4)
O2 C9 H9A 109.9
C8 C9 H9A 109.9
O2 C9 H9B 109.9
C8 C9 H9B 109.9
H9A C9 H9B 108.3
O2 C10 C11 109.3(4)
O2 C10 H10A 109.8
C11 C10 H10A 109.8
O2 C10 H10B 109.8
C11 C10 H10B 109.8
H10A C10 H10B 108.3
N3 C11 C10 113.4(4)
N3 C11 H11A 108.9
C10 C11 H11A 108.9
N3 C11 H11B 108.9
C10 C11 H11B 108.9
H11A C11 H11B 107.7
N3 C12 C13 106.6(4)
N3 C12 C15 122.9(4)
C13 C12 C15 130.5(4)
C12 C13 C14 107.0(4)
C12 C13 H13 126.5
C14 C13 H13 126.5
N4 C14 C13 109.8(4)
N4 C14 C16 121.4(4)
C13 C14 C16 128.7(4)
C12 C15 H15A 109.5
C12 C15 H15B 109.5
H15A C15 H15B 109.5
C12 C15 H15C 109.5
H15A C15 H15C 109.5
H15B C15 H15C 109.5
C14 C16 H16A 109.5
C14 C16 H16B 109.5
H16A C16 H16B 109.5
C14 C16 H16C 109.5
H16A C16 H16C 109.5
H16B C16 H16C 109.5
O9 Cl1 O10 111.3(7)
O9 Cl1 O7 112.9(7)
O10 Cl1 O7 98.4(7)
O9 Cl1 O8 110.8(5)
O10 Cl1 O8 114.7(5)
O7 Cl1 O8 108.3(5)
Cl2 O3 Cd 130.3(2)
O5 Cl2 O6 109.1(3)
O5 Cl2 O4 112.3(3)
O6 Cl2 O4 109.3(3)
O5 Cl2 O3 109.2(3)
O6 Cl2 O3 107.5(3)
O4 Cl2 O3 109.4(2)
Cd O11 H11C 123(3)
Cd O11 H11D 119(4)
H11C O11 H11D 110(5)

loop_
_geom_bond_atom_site_label_1
_geom_bond_atom_site_label_2
_geom_bond_distance
Cd N4 2.241(3)
Cd N1 2.244(3)
Cd O11 2.312(3)
Cd O2 2.356(3)
Cd O1 2.371(3)
Cd O3 2.410(3)
O1 C7 1.423(5)
O1 C8 1.430(5)
O2 C9 1.424(5)
O2 C10 1.425(6)
N1 C1 1.338(5)
N1 N2 1.362(5)
N2 C3 1.358(5)
N2 C6 1.461(5)
N3 C12 1.340(5)
N3 N4 1.375(5)
N3 C11 1.455(5)
N4 C14 1.347(6)
C1 C2 1.387(6)
C1 C4 1.488(6)
C2 C3 1.374(6)
C2 H2 0.9300
C3 C5 1.479(6)
C4 H4A 0.9600
C4 H4B 0.9600
C4 H4C 0.9600
C5 H5A 0.9600
C5 H5B 0.9600
C5 H5C 0.9600
C6 C7 1.502(6)
C6 H6A 0.9700
C6 H6B 0.9700
C7 H7A 0.9700
C7 H7B 0.9700
C8 C9 1.473(8)
C8 H8A 0.9700
C8 H8B 0.9700
C9 H9A 0.9700
C9 H9B 0.9700
C10 C11 1.496(7)
C10 H10A 0.9700
C10 H10B 0.9700
C11 H11A 0.9700
C11 H11B 0.9700
C12 C13 1.376(6)
C12 C15 1.490(7)
C13 C14 1.383(7)
C13 H13 0.9300
C14 C16 1.489(6)
C15 H15A 0.9600
C15 H15B 0.9600
C15 H15C 0.9600
C16 H16A 0.9600
C16 H16B 0.9600
C16 H16C 0.9600
Cl1 O9 1.357(7)
Cl1 O10 1.371(8)
Cl1 O7 1.389(7)
Cl1 O8 1.393(5)
O3 Cl2 1.449(3)
O4 Cl2 1.429(4)
O5 Cl2 1.397(5)
O6 Cl2 1.419(4)
O11 H11C 0.92(5)
O11 H11D 0.91(5)
